data_7127433
loop_
_publ_author_name
'Hu, Shanshan'
'Sun, Wenyu'
'Chen, Junhong'
'Li, Sipei'
'Zhao, Runmin'
'Xu, Pengxiang'
'Gao, Yuxing'
'Zhao, Yufen'

_publ_section_title
;
 Palladium-catalyzed C-P cross-coupling of allenic alcohols with
 <i>H</i>-phosphonates leading to 2-phosphinoyl-1,3-butadienes.
;
_journal_issue 3
_journal_name_full 'Chemical communications (Cambridge, England)'
_journal_page_first 339
_journal_page_last 342
_journal_paper_doi 10.1039/d0cc07022j
_journal_volume 57
_journal_year 2021
_chemical_formula_moiety '4(C23 H28 Cl O3 P), 3(H2 O)'
_chemical_formula_sum 'C92 H118 Cl4 O15 P4'
_chemical_formula_weight 1729.54
_space_group_crystal_system triclinic
_space_group_IT_number 2
_space_group_name_Hall '-P 1'
_space_group_name_H-M_alt 'P -1'
_atom_sites_solution_hydrogens mixed
_audit_creation_date 2020-09-24
_audit_creation_method
;
Olex2 1.2
(compiled 2018.05.29 svn.r3508 for OlexSys, GUI svn.r5506)
;
_audit_update_record
;
2020-09-29 deposited with the CCDC.	2020-11-20 downloaded from the CCDC.
;
_cell_angle_alpha 99.134(3)
_cell_angle_beta 92.375(2)
_cell_angle_gamma 111.125(3)
_cell_formula_units_Z 1
_cell_length_a 9.6365(3)
_cell_length_b 11.8750(5)
_cell_length_c 21.5769(6)
_cell_measurement_reflns_used 6930
_cell_measurement_temperature 100.00(10)
_cell_measurement_theta_max 70.5070
_cell_measurement_theta_min 4.0490
_cell_volume 2260.90(14)
_computing_cell_refinement 'CrysAlisPro 1.171.39.46e (Rigaku OD, 2018)'
_computing_data_collection 'CrysAlisPro 1.171.39.46e (Rigaku OD, 2018)'
_computing_data_reduction 'CrysAlisPro 1.171.39.46e (Rigaku OD, 2018)'
_computing_molecular_graphics 'Olex2 (Dolomanov et al., 2009)'
_computing_publication_material 'Olex2 (Dolomanov et al., 2009)'
_computing_structure_refinement 'ShelXL (Sheldrick, 2015)'
_computing_structure_solution 'SHELXT 2018/2 (Sheldrick, 2018)'
_diffrn_ambient_environment N~2~
_diffrn_ambient_temperature 100.00(10)
_diffrn_detector 'CCD plate'
_diffrn_detector_area_resol_mean 10.4741
_diffrn_detector_type Atlas
_diffrn_measured_fraction_theta_full 0.993
_diffrn_measured_fraction_theta_max 0.970
_diffrn_measurement_details
;
List of Runs (angles in degrees, time in seconds):

  # Type    Start    End  Width  t~exp~   \w     \q     \k     \f   Frames
#--------------------------------------------------------------------------
  1  \w   -110.00 -46.00   1.00    1.50    --  -40.88 178.00 -30.00   64
  2  \w   -109.00 -25.00   1.00    1.50    --  -40.88 -37.00-150.00   84
  3  \w   -113.00 -15.00   1.00    1.50    --  -40.88 -37.00 -60.00   98
  4  \w     24.00  83.00   1.00    1.50    --   40.88 -99.00-120.00   59
  5  \w     58.00  91.00   1.00    1.50    --   40.88 178.00-120.00   33
  6  \w     60.00 108.00   1.00    6.00    --  101.16 -94.00   0.00   48
  7  \w     41.00 115.00   1.00    6.00    --  101.16-125.00-150.00   74
  8  \w     23.00 109.00   1.00    6.00    --  101.16 -94.00 -90.00   86
  9  \w     84.00 118.00   1.00    6.00    --  101.16 -45.00 -60.00   34
 10  \w     35.00  80.00   1.00    6.00    --  101.16 -45.00 -60.00   45
 11  \w     79.00 164.00   1.00    6.00    --  101.16  77.00 -90.00   85
 12  \w    127.00 175.00   1.00    6.00    --  101.16 125.00-120.00   48
 13  \w    102.00 171.00   1.00    6.00    --  101.16 125.00 -30.00   69
 14  \w     88.00 118.00   1.00    6.00    --  101.16 -61.00-150.00   30
 15  \w     76.00 169.00   1.00    6.00    --  101.16  30.00  60.00   93
 16  \w    106.00 162.00   1.00    6.00    --  101.16 125.00-150.00   56
 17  \w    109.00 135.00   1.00    6.00    --  101.16 125.00   0.00   26
 18  \w     95.00 159.00   1.00    6.00    --  101.16  45.00 -30.00   64
;
_diffrn_measurement_device 'four-circle diffractometer'
_diffrn_measurement_device_type 'SuperNova, Dual, Cu at home/near, Atlas'
_diffrn_measurement_method '\w scans'
_diffrn_orient_matrix_type 'CrysAlisPro convention (1999,Acta A55,543-557)'
_diffrn_orient_matrix_UB_11 -0.0286085000
_diffrn_orient_matrix_UB_12 0.1152447000
_diffrn_orient_matrix_UB_13 0.0299968000
_diffrn_orient_matrix_UB_21 -0.0461701000
_diffrn_orient_matrix_UB_22 -0.0565158000
_diffrn_orient_matrix_UB_23 0.0590228000
_diffrn_orient_matrix_UB_31 0.1635956000
_diffrn_orient_matrix_UB_32 0.0596919000
_diffrn_orient_matrix_UB_33 0.0301121000
_diffrn_radiation_monochromator mirror
_diffrn_radiation_probe x-ray
_diffrn_radiation_type CuK\a
_diffrn_radiation_wavelength 1.54184
_diffrn_reflns_av_R_equivalents 0.0439
_diffrn_reflns_av_unetI/netI 0.0501
_diffrn_reflns_Laue_measured_fraction_full 0.993
_diffrn_reflns_Laue_measured_fraction_max 0.970
_diffrn_reflns_limit_h_max 11
_diffrn_reflns_limit_h_min -8
_diffrn_reflns_limit_k_max 14
_diffrn_reflns_limit_k_min -14
_diffrn_reflns_limit_l_max 26
_diffrn_reflns_limit_l_min -25
_diffrn_reflns_number 15104
_diffrn_reflns_point_group_measured_fraction_full 0.993
_diffrn_reflns_point_group_measured_fraction_max 0.970
_diffrn_reflns_theta_full 67.684
_diffrn_reflns_theta_max 70.549
_diffrn_reflns_theta_min 4.062
_diffrn_source 'micro-focus sealed X-ray tube'
_diffrn_source_type 'SuperNova (Cu) X-ray Source'
_exptl_absorpt_coefficient_mu 2.361
_exptl_absorpt_correction_T_max 1.00000
_exptl_absorpt_correction_T_min 0.79601
_exptl_absorpt_correction_type multi-scan
_exptl_absorpt_process_details
;
CrysAlisPro 1.171.39.46e (Rigaku Oxford Diffraction, 2018)
Empirical absorption correction using spherical harmonics,
 implemented in SCALE3 ABSPACK scaling algorithm.
;
_exptl_crystal_colour colourless
_exptl_crystal_colour_primary colourless
_exptl_crystal_density_diffrn 1.270
_exptl_crystal_description block
_exptl_crystal_F_000 918
_exptl_crystal_size_max 0.3
_exptl_crystal_size_mid 0.2
_exptl_crystal_size_min 0.1
_refine_diff_density_max 0.431
_refine_diff_density_min -0.624
_refine_diff_density_rms 0.067
_refine_ls_extinction_method none
_refine_ls_goodness_of_fit_ref 1.025
_refine_ls_hydrogen_treatment constr
_refine_ls_matrix_type full
_refine_ls_number_parameters 560
_refine_ls_number_reflns 8402
_refine_ls_number_restraints 42
_refine_ls_restrained_S_all 1.025
_refine_ls_R_factor_all 0.0536
_refine_ls_R_factor_gt 0.0472
_refine_ls_shift/su_max 0.001
_refine_ls_shift/su_mean 0.000
_refine_ls_structure_factor_coef Fsqd
_refine_ls_weighting_details 'w=1/[\s^2^(Fo^2^)+(0.0795P)^2^+0.4808P] where P=(Fo^2^+2Fc^2^)/3'
_refine_ls_weighting_scheme calc
_refine_ls_wR_factor_gt 0.1250
_refine_ls_wR_factor_ref 0.1344
_reflns_Friedel_coverage 0.000
_reflns_number_gt 7281
_reflns_number_total 8402
_reflns_threshold_expression 'I > 2\s(I)'
_cod_data_source_file d0cc07022j2.cif
_cod_data_source_block exp_11076
_cod_depositor_comments 'Adding full bibliography for 7127433.cif.'
_cod_database_code 7127433
_shelxl_version_number 2014/6
_chemical_oxdiff_formula 'C O N P'
_shelx_space_group_comment
;
The symmetry employed for this shelxl refinement is uniquely defined
by the following loop, which should always be used as a source of
symmetry information in preference to the above space-group names.
They are only intended as comments.
;
_shelx_estimated_absorpt_t_max 0.798
_shelx_estimated_absorpt_t_min 0.538
_reflns_odcompleteness_completeness 99.88
_reflns_odcompleteness_iscentric 1
_reflns_odcompleteness_theta 64.99
_olex2_refinement_description
;
1. Fixed Uiso
 At 1.2 times of:
  All C(H) groups, All C(H,H) groups
 At 1.5 times of:
  All C(H,H,H) groups, All O(H,H) groups
2. Restrained distances
 C48-C44 \\sim C47-C44 \\sim C44-C46 \\sim C44-C45
 with sigma of 0.02
3. Uiso/Uaniso restraints and constraints
C44 \\sim C48 \\sim C46 \\sim C45 \\sim C47: within 2A with sigma of 0.01 and
sigma for terminal atoms of 0.02
4. Others
 Sof(H44A)=Sof(C48)=Sof(H48A)=Sof(H48B)=Sof(H48C)=Sof(C46)=Sof(H46A)=Sof(H46B)=
 Sof(H46C)=1-FVAR(1)
 Sof(H44)=Sof(C45)=Sof(H45A)=Sof(H45B)=Sof(H45C)=Sof(C47)=Sof(H47A)=Sof(H47B)=
 Sof(H47C)=FVAR(1)
 Fixed Sof: O4(0.5) H4A(0.5) H4B(0.5)
5.a Free rotating group:
 O8(H8A,H8B), O4(H4A,H4B)
5.b Ternary CH refined with riding coordinates:
 C41(H41), C21(H21), C44(H44A), C44(H44), C18(H18)
5.c Aromatic/amide H refined with riding coordinates:
 C17(H17), C36(H36), C10(H10), C31(H31), C16(H16), C26(H26), C34(H34),
 C37(H37), C30(H30), C7(H7), C3(H3), C13(H13), C11(H11), C8(H8), C33(H33),
 C39(H39), C14(H14), C40(H40)
5.d X=CH2 refined with riding coordinates:
 C24(H24A,H24B), C1(H1A,H1B)
5.e Idealised Me refined as rotating group:
 C5(H5A,H5B,H5C), C28(H28A,H28B,H28C), C42(H42A,H42B,H42C), C19(H19A,H19B,
 H19C), C43(H43A,H43B,H43C), C22(H22A,H22B,H22C), C20(H20A,H20B,H20C), C23(H23A,
 H23B,H23C), C48(H48A,H48B,H48C), C46(H46A,H46B,H46C), C45(H45A,H45B,H45C),
 C47(H47A,H47B,H47C)
;
_olex2_submission_special_instructions 'No special instructions were received'
_oxdiff_exptl_absorpt_empirical_details
;
Empirical correction (ABSPACK) includes:
- Absorption correction using spherical harmonics
- Frame scaling
- Detector area scaling
;
_oxdiff_exptl_absorpt_empirical_full_max 1.505
_oxdiff_exptl_absorpt_empirical_full_min 0.785

loop_
_space_group_symop_operation_xyz
'x, y, z'
'-x, -y, -z'

loop_
_atom_site_label
_atom_site_type_symbol
_atom_site_fract_x
_atom_site_fract_y
_atom_site_fract_z
_atom_site_U_iso_or_equiv
_atom_site_adp_type
_atom_site_occupancy
_atom_site_site_symmetry_order
_atom_site_calc_flag
_atom_site_refinement_flags_posn
_atom_site_refinement_flags_adp
_atom_site_refinement_flags_occupancy
_atom_site_disorder_assembly
_atom_site_disorder_group
Cl1 Cl 0.63788(5) -0.12412(4) -0.17783(2) 0.02615(13) Uani 1 1 d . . . . .
P2 P 0.63593(5) 1.13389(4) 0.35191(2) 0.01963(13) Uani 1 1 d . . . . .
P1 P 0.64450(5) 0.64359(4) 0.35388(2) 0.02081(13) Uani 1 1 d . . . . .
Cl2 Cl 0.69829(6) 0.42251(5) -0.19333(2) 0.03275(14) Uani 1 1 d . . . . .
O3 O 0.73396(15) 0.56681(12) 0.37675(6) 0.0233(3) Uani 1 1 d . . . . .
O7 O 0.72233(14) 1.05908(12) 0.37927(6) 0.0228(3) Uani 1 1 d . . . . .
O6 O 0.49054(14) 1.03002(13) 0.31571(6) 0.0248(3) Uani 1 1 d . . . . .
O5 O 0.61745(16) 1.22851(13) 0.40004(7) 0.0278(3) Uani 1 1 d . . . . .
O2 O 0.49213(15) 0.54213(14) 0.32315(6) 0.0269(3) Uani 1 1 d . . . . .
O1 O 0.63932(18) 0.74131(14) 0.40400(7) 0.0308(3) Uani 1 1 d . . . . .
C6 C 0.79153(19) 0.50019(17) 0.13722(8) 0.0182(3) Uani 1 1 d . . . . .
C25 C 0.73304(19) 1.19130(17) 0.28711(9) 0.0200(4) Uani 1 1 d . . . . .
C9 C 0.73869(18) 0.29951(17) 0.03578(8) 0.0177(3) Uani 1 1 d . . . . .
C12 C 0.71279(18) 0.19494(17) -0.01683(8) 0.0176(3) Uani 1 1 d . . . . .
C17 C 0.69279(19) 0.07716(17) -0.00518(8) 0.0199(4) Uani 1 1 d . . . . .
H17 H 0.6953 0.0643 0.0371 0.024 Uiso 1 1 calc R . . . .
C36 C 0.8860(2) 0.69858(18) -0.04706(9) 0.0221(4) Uani 1 1 d . . . . .
H36 H 0.9844 0.7528 -0.0301 0.027 Uiso 1 1 calc R . . . .
C10 C 0.68851(19) 0.28094(17) 0.09473(9) 0.0199(4) Uani 1 1 d . . . . .
H10 H 0.6364 0.1996 0.1011 0.024 Uiso 1 1 calc R . . . .
C31 C 0.91922(19) 0.90586(18) 0.05662(9) 0.0207(4) Uani 1 1 d . . . . .
H31 H 0.9983 0.9143 0.0307 0.025 Uiso 1 1 calc R . . . .
C16 C 0.66946(19) -0.02071(17) -0.05442(9) 0.0218(4) Uani 1 1 d . . . . .
H16 H 0.6559 -0.0998 -0.0458 0.026 Uiso 1 1 calc R . . . .
C26 C 0.7303(2) 1.09989(17) 0.23160(9) 0.0202(4) Uani 1 1 d . . . . .
H26 H 0.6342 1.0442 0.2126 0.024 Uiso 1 1 calc R . . . .
C4 C 0.8196(2) 0.60613(17) 0.18960(8) 0.0201(4) Uani 1 1 d . . . . .
C35 C 0.7644(2) 0.70898(17) -0.01685(8) 0.0196(4) Uani 1 1 d . . . . .
C29 C 0.82613(19) 0.98846(17) 0.14927(8) 0.0191(4) Uani 1 1 d . . . . .
C34 C 0.6945(2) 0.88331(18) 0.13419(9) 0.0225(4) Uani 1 1 d . . . . .
H34 H 0.6167 0.8734 0.1609 0.027 Uiso 1 1 calc R . . . .
C37 C 0.8673(2) 0.61156(19) -0.10091(9) 0.0243(4) Uani 1 1 d . . . . .
H37 H 0.9517 0.6062 -0.1206 0.029 Uiso 1 1 calc R . . . .
C30 C 0.93869(19) 0.99579(17) 0.10924(8) 0.0203(4) Uani 1 1 d . . . . .
H30 H 1.0308 1.0643 0.1184 0.024 Uiso 1 1 calc R . . . .
C7 C 0.84297(19) 0.51854(17) 0.07860(9) 0.0201(4) Uani 1 1 d . . . . .
H7 H 0.8980 0.5997 0.0727 0.024 Uiso 1 1 calc R . . . .
C3 C 0.7185(2) 0.60138(17) 0.23124(8) 0.0204(4) Uani 1 1 d . . . . .
H3 H 0.6335 0.5269 0.2254 0.024 Uiso 1 1 calc R . . . .
C32 C 0.78640(19) 0.80317(17) 0.04067(8) 0.0186(3) Uani 1 1 d . . . . .
C13 C 0.7086(2) 0.21010(18) -0.07965(9) 0.0217(4) Uani 1 1 d . . . . .
H13 H 0.7215 0.2888 -0.0887 0.026 Uiso 1 1 calc R . . . .
C15 C 0.66617(18) -0.00201(18) -0.11614(8) 0.0202(4) Uani 1 1 d . . . . .
C2 C 0.7225(2) 0.69665(18) 0.28469(9) 0.0213(4) Uani 1 1 d . . . . .
C11 C 0.7132(2) 0.37851(17) 0.14396(8) 0.0204(4) Uani 1 1 d . . . . .
H11 H 0.6763 0.3627 0.1831 0.025 Uiso 1 1 calc R . . . .
C8 C 0.81555(19) 0.42122(17) 0.02897(8) 0.0195(4) Uani 1 1 d . . . . .
H8 H 0.8496 0.4373 -0.0106 0.023 Uiso 1 1 calc R . . . .
C33 C 0.6748(2) 0.79362(18) 0.08145(9) 0.0227(4) Uani 1 1 d . . . . .
H33 H 0.5836 0.7241 0.0727 0.027 Uiso 1 1 calc R . . . .
C38 C 0.7243(2) 0.53257(18) -0.12572(9) 0.0238(4) Uani 1 1 d . . . . .
C39 C 0.6004(2) 0.53996(19) -0.09745(9) 0.0255(4) Uani 1 1 d . . . . .
H39 H 0.5025 0.4853 -0.1147 0.031 Uiso 1 1 calc R . . . .
C27 C 0.84782(19) 1.08652(17) 0.20495(8) 0.0197(4) Uani 1 1 d . . . . .
C14 C 0.6860(2) 0.11323(18) -0.12931(9) 0.0226(4) Uani 1 1 d . . . . .
H14 H 0.6842 0.1256 -0.1717 0.027 Uiso 1 1 calc R . . . .
C24 C 0.8026(2) 1.31285(19) 0.29381(10) 0.0267(4) Uani 1 1 d . . . . .
H24A H 0.8563 1.3472 0.2611 0.032 Uiso 1 1 calc R . . . .
H24B H 0.7985 1.3651 0.3313 0.032 Uiso 1 1 calc R . . . .
C40 C 0.6214(2) 0.62812(18) -0.04374(9) 0.0231(4) Uani 1 1 d . . . . .
H40 H 0.5364 0.6338 -0.0247 0.028 Uiso 1 1 calc R . . . .
C1 C 0.7723(2) 0.81781(19) 0.28593(9) 0.0273(4) Uani 1 1 d . . . . .
H1A H 0.8099 0.8496 0.2497 0.033 Uiso 1 1 calc R . . . .
H1B H 0.7701 0.8720 0.3230 0.033 Uiso 1 1 calc R . . . .
C41 C 0.3793(2) 0.94903(19) 0.35002(9) 0.0260(4) Uani 1 1 d . . . . .
H41 H 0.4171 0.9661 0.3957 0.031 Uiso 1 1 calc R . . . .
C21 C 0.8567(2) 0.62148(19) 0.42798(9) 0.0262(4) Uani 1 1 d . . . . .
H21 H 0.8612 0.7049 0.4479 0.031 Uiso 1 1 calc R . . . .
C5 C 0.9631(2) 0.71513(18) 0.19195(10) 0.0261(4) Uani 1 1 d . . . . .
H5A H 1.0428 0.6864 0.1791 0.039 Uiso 1 1 calc GR . . . .
H5B H 0.9909 0.7627 0.2351 0.039 Uiso 1 1 calc GR . . . .
H5C H 0.9488 0.7671 0.1632 0.039 Uiso 1 1 calc GR . . . .
C44 C 0.8364(2) 1.11518(18) 0.43392(9) 0.0262(4) Uani 1 1 d D U . . .
H44A H 0.8680 1.2066 0.4415 0.031 Uiso 0.59(2) 1 calc R . P A 2
H44 H 0.8388 1.1989 0.4520 0.031 Uiso 0.41(2) 1 calc R . P A 1
O8 O 0.3761(3) 1.2704(3) 0.46323(11) 0.0691(7) Uani 1 1 d . . . . .
H8A H 0.3841 1.2688 0.5024 0.104 Uiso 1 1 d G . . . .
H8B H 0.4507 1.2560 0.4497 0.104 Uiso 1 1 d G . . . .
C18 C 0.3970(2) 0.44758(19) 0.35484(10) 0.0290(4) Uani 1 1 d . . . . .
H18 H 0.4463 0.4541 0.3977 0.035 Uiso 1 1 calc R . . . .
C28 C 1.0072(2) 1.1667(2) 0.23006(10) 0.0325(5) Uani 1 1 d . . . . .
H28A H 1.0505 1.2227 0.2011 0.049 Uiso 1 1 calc GR . . . .
H28B H 1.0656 1.1150 0.2336 0.049 Uiso 1 1 calc GR . . . .
H28C H 1.0090 1.2145 0.2717 0.049 Uiso 1 1 calc GR . . . .
C42 C 0.2390(2) 0.9754(2) 0.34240(13) 0.0378(5) Uani 1 1 d . . . . .
H42A H 0.2575 1.0594 0.3640 0.057 Uiso 1 1 calc GR . . . .
H42B H 0.1590 0.9171 0.3609 0.057 Uiso 1 1 calc GR . . . .
H42C H 0.2091 0.9668 0.2974 0.057 Uiso 1 1 calc GR . . . .
C19 C 0.2516(3) 0.4674(2) 0.36029(12) 0.0412(5) Uani 1 1 d . . . . .
H19A H 0.2701 0.5463 0.3880 0.062 Uiso 1 1 calc GR . . . .
H19B H 0.1814 0.4009 0.3780 0.062 Uiso 1 1 calc GR . . . .
H19C H 0.2089 0.4678 0.3184 0.062 Uiso 1 1 calc GR . . . .
C43 C 0.3576(3) 0.8183(2) 0.32023(14) 0.0436(6) Uani 1 1 d . . . . .
H43A H 0.3168 0.8015 0.2759 0.065 Uiso 1 1 calc GR . . . .
H43B H 0.2879 0.7608 0.3429 0.065 Uiso 1 1 calc GR . . . .
H43C H 0.4542 0.8082 0.3226 0.065 Uiso 1 1 calc GR . . . .
C22 C 0.8218(3) 0.5383(3) 0.47553(12) 0.0482(6) Uani 1 1 d . . . . .
H22A H 0.7279 0.5354 0.4923 0.072 Uiso 1 1 calc GR . . . .
H22B H 0.9030 0.5697 0.5101 0.072 Uiso 1 1 calc GR . . . .
H22C H 0.8118 0.4554 0.4552 0.072 Uiso 1 1 calc GR . . . .
C20 C 0.3780(3) 0.3267(2) 0.31353(13) 0.0437(6) Uani 1 1 d . . . . .
H20A H 0.3305 0.3219 0.2716 0.066 Uiso 1 1 calc GR . . . .
H20B H 0.3150 0.2589 0.3326 0.066 Uiso 1 1 calc GR . . . .
H20C H 0.4763 0.3209 0.3095 0.066 Uiso 1 1 calc GR . . . .
C23 C 0.9994(3) 0.6321(3) 0.39972(14) 0.0523(7) Uani 1 1 d . . . . .
H23A H 0.9977 0.5498 0.3831 0.078 Uiso 1 1 calc GR . . . .
H23B H 1.0844 0.6750 0.4322 0.078 Uiso 1 1 calc GR . . . .
H23C H 1.0094 0.6785 0.3654 0.078 Uiso 1 1 calc GR . . . .
C48 C 0.7561(12) 1.0648(8) 0.4887(3) 0.050(2) Uani 0.59(2) 1 d D U P A 2
H48A H 0.6707 1.0904 0.4940 0.076 Uiso 0.59(2) 1 calc GR . P A 2
H48B H 0.8254 1.0968 0.5274 0.076 Uiso 0.59(2) 1 calc GR . P A 2
H48C H 0.7206 0.9749 0.4797 0.076 Uiso 0.59(2) 1 calc GR . P A 2
C46 C 0.9666(9) 1.0800(10) 0.4212(5) 0.049(2) Uani 0.59(2) 1 d D U P A 2
H46A H 0.9351 0.9904 0.4149 0.074 Uiso 0.59(2) 1 calc GR . P A 2
H46B H 1.0441 1.1179 0.4571 0.074 Uiso 0.59(2) 1 calc GR . P A 2
H46C H 1.0068 1.1085 0.3831 0.074 Uiso 0.59(2) 1 calc GR . P A 2
O4 O 0.3818(6) 0.7735(5) 0.4635(2) 0.0693(13) Uani 0.5 1 d . . P . .
H4A H 0.3955 0.7748 0.5028 0.104 Uiso 0.5 1 d G . P . .
H4B H 0.4418 0.7425 0.4472 0.104 Uiso 0.5 1 d G . P . .
C45 C 0.9843(9) 1.1253(12) 0.4067(4) 0.037(2) Uani 0.41(2) 1 d D U P A 1
H45A H 0.9820 1.0428 0.3900 0.055 Uiso 0.41(2) 1 calc GR . P A 1
H45B H 1.0677 1.1668 0.4400 0.055 Uiso 0.41(2) 1 calc GR . P A 1
H45C H 0.9977 1.1727 0.3726 0.055 Uiso 0.41(2) 1 calc GR . P A 1
C47 C 0.8053(12) 1.0366(10) 0.4831(4) 0.036(2) Uani 0.41(2) 1 d D U P A 1
H47A H 0.7076 1.0282 0.4975 0.054 Uiso 0.41(2) 1 calc GR . P A 1
H47B H 0.8832 1.0748 0.5189 0.054 Uiso 0.41(2) 1 calc GR . P A 1
H47C H 0.8048 0.9553 0.4652 0.054 Uiso 0.41(2) 1 calc GR . P A 1

loop_
_atom_site_aniso_label
_atom_site_aniso_U_11
_atom_site_aniso_U_22
_atom_site_aniso_U_33
_atom_site_aniso_U_23
_atom_site_aniso_U_13
_atom_site_aniso_U_12
Cl1 0.0239(2) 0.0279(2) 0.0238(2) -0.00288(17) 0.00392(16) 0.00927(18)
P2 0.0195(2) 0.0210(2) 0.0198(2) 0.00245(18) 0.00306(17) 0.00959(19)
P1 0.0266(3) 0.0224(2) 0.0163(2) 0.00235(18) 0.00289(18) 0.0129(2)
Cl2 0.0433(3) 0.0367(3) 0.0207(2) -0.00330(19) -0.00311(19) 0.0220(2)
O3 0.0298(7) 0.0205(6) 0.0189(6) -0.0011(5) -0.0039(5) 0.0112(5)
O7 0.0255(7) 0.0199(6) 0.0214(6) -0.0016(5) -0.0032(5) 0.0096(5)
O6 0.0196(6) 0.0310(7) 0.0223(6) 0.0077(5) 0.0040(5) 0.0062(6)
O5 0.0336(7) 0.0287(7) 0.0266(7) 0.0034(6) 0.0083(6) 0.0180(6)
O2 0.0249(7) 0.0351(8) 0.0213(6) 0.0099(6) 0.0034(5) 0.0098(6)
O1 0.0473(9) 0.0316(8) 0.0215(7) 0.0034(6) 0.0079(6) 0.0244(7)
C6 0.0161(8) 0.0207(9) 0.0199(8) 0.0041(7) 0.0020(6) 0.0093(7)
C25 0.0161(8) 0.0226(9) 0.0226(9) 0.0036(7) 0.0010(6) 0.0092(7)
C9 0.0133(8) 0.0216(9) 0.0188(8) 0.0045(7) 0.0017(6) 0.0070(7)
C12 0.0119(7) 0.0219(9) 0.0194(8) 0.0042(7) 0.0034(6) 0.0065(7)
C17 0.0182(8) 0.0232(9) 0.0186(8) 0.0048(7) 0.0017(6) 0.0077(7)
C36 0.0188(8) 0.0263(9) 0.0220(9) 0.0050(7) 0.0023(7) 0.0092(7)
C10 0.0182(8) 0.0206(9) 0.0203(8) 0.0056(7) 0.0034(6) 0.0057(7)
C31 0.0163(8) 0.0256(9) 0.0220(9) 0.0075(7) 0.0055(6) 0.0083(7)
C16 0.0173(8) 0.0209(9) 0.0274(9) 0.0051(7) 0.0016(7) 0.0070(7)
C26 0.0169(8) 0.0201(9) 0.0228(9) 0.0047(7) 0.0006(7) 0.0058(7)
C4 0.0196(8) 0.0212(9) 0.0201(8) 0.0040(7) -0.0003(7) 0.0085(7)
C35 0.0193(8) 0.0237(9) 0.0195(8) 0.0077(7) 0.0020(7) 0.0107(7)
C29 0.0172(8) 0.0234(9) 0.0182(8) 0.0067(7) 0.0015(6) 0.0082(7)
C34 0.0175(8) 0.0266(10) 0.0225(9) 0.0045(7) 0.0068(7) 0.0066(7)
C37 0.0253(9) 0.0312(10) 0.0229(9) 0.0072(8) 0.0053(7) 0.0169(8)
C30 0.0158(8) 0.0212(9) 0.0220(9) 0.0051(7) 0.0024(6) 0.0044(7)
C7 0.0186(8) 0.0219(9) 0.0222(9) 0.0081(7) 0.0063(7) 0.0084(7)
C3 0.0213(9) 0.0195(8) 0.0202(8) 0.0037(7) 0.0014(7) 0.0074(7)
C32 0.0161(8) 0.0227(9) 0.0203(8) 0.0069(7) 0.0022(6) 0.0096(7)
C13 0.0212(9) 0.0238(9) 0.0212(9) 0.0075(7) 0.0054(7) 0.0080(7)
C15 0.0123(8) 0.0257(9) 0.0200(8) 0.0000(7) 0.0029(6) 0.0059(7)
C2 0.0207(9) 0.0243(9) 0.0200(9) 0.0023(7) -0.0002(7) 0.0105(7)
C11 0.0202(8) 0.0231(9) 0.0178(8) 0.0057(7) 0.0049(6) 0.0067(7)
C8 0.0182(8) 0.0232(9) 0.0194(8) 0.0080(7) 0.0059(6) 0.0085(7)
C33 0.0163(8) 0.0246(9) 0.0246(9) 0.0034(7) 0.0038(7) 0.0047(7)
C38 0.0325(10) 0.0272(10) 0.0171(8) 0.0046(7) -0.0009(7) 0.0177(8)
C39 0.0232(9) 0.0272(10) 0.0252(9) 0.0034(8) -0.0021(7) 0.0094(8)
C27 0.0185(8) 0.0218(9) 0.0185(8) 0.0058(7) 0.0029(6) 0.0061(7)
C14 0.0208(9) 0.0277(10) 0.0184(8) 0.0053(7) 0.0044(7) 0.0071(7)
C24 0.0277(10) 0.0230(9) 0.0289(10) 0.0041(8) 0.0032(8) 0.0091(8)
C40 0.0207(9) 0.0266(9) 0.0236(9) 0.0037(7) 0.0014(7) 0.0109(8)
C1 0.0361(11) 0.0231(10) 0.0245(9) 0.0034(7) 0.0038(8) 0.0135(8)
C41 0.0222(9) 0.0301(10) 0.0233(9) 0.0084(8) 0.0063(7) 0.0049(8)
C21 0.0275(10) 0.0256(10) 0.0234(9) -0.0043(7) -0.0062(8) 0.0119(8)
C5 0.0229(9) 0.0233(9) 0.0281(9) 0.0022(7) 0.0040(7) 0.0049(8)
C44 0.0312(10) 0.0234(9) 0.0217(9) -0.0021(7) -0.0073(8) 0.0111(8)
O8 0.0816(16) 0.1012(19) 0.0489(12) 0.0251(12) 0.0288(11) 0.0559(15)
C18 0.0332(10) 0.0273(10) 0.0240(9) 0.0086(8) 0.0006(8) 0.0070(8)
C28 0.0207(9) 0.0390(12) 0.0288(10) -0.0073(9) 0.0028(8) 0.0061(9)
C42 0.0277(11) 0.0299(11) 0.0580(15) 0.0103(10) 0.0156(10) 0.0112(9)
C19 0.0397(12) 0.0437(13) 0.0417(13) 0.0089(10) 0.0205(10) 0.0149(11)
C43 0.0393(13) 0.0334(12) 0.0666(17) 0.0190(12) 0.0186(11) 0.0182(10)
C22 0.0485(14) 0.0649(17) 0.0305(12) 0.0156(12) -0.0061(10) 0.0186(13)
C20 0.0410(13) 0.0311(12) 0.0588(16) -0.0017(11) -0.0067(11) 0.0186(10)
C23 0.0270(12) 0.0561(17) 0.0550(16) -0.0117(13) 0.0040(11) 0.0026(11)
C48 0.066(5) 0.050(4) 0.026(2) 0.008(2) -0.003(3) 0.011(3)
C46 0.040(3) 0.055(4) 0.053(4) -0.007(3) -0.015(3) 0.027(3)
O4 0.081(3) 0.090(4) 0.046(2) 0.008(2) 0.023(2) 0.043(3)
C45 0.024(3) 0.044(5) 0.033(4) 0.002(3) -0.002(2) 0.005(3)
C47 0.036(4) 0.041(4) 0.028(3) 0.013(3) -0.005(3) 0.009(3)

loop_
_atom_type_symbol
_atom_type_description
_atom_type_scat_dispersion_real
_atom_type_scat_dispersion_imag
_atom_type_scat_source
C C 0.0181 0.0091 'International Tables Vol C Tables 4.2.6.8 and 6.1.1.4'
H H 0.0000 0.0000 'International Tables Vol C Tables 4.2.6.8 and 6.1.1.4'
Cl Cl 0.3639 0.7018 'International Tables Vol C Tables 4.2.6.8 and 6.1.1.4'
O O 0.0492 0.0322 'International Tables Vol C Tables 4.2.6.8 and 6.1.1.4'
P P 0.2955 0.4335 'International Tables Vol C Tables 4.2.6.8 and 6.1.1.4'

loop_
_geom_angle_atom_site_label_1
_geom_angle_atom_site_label_2
_geom_angle_atom_site_label_3
_geom_angle
_geom_angle_site_symmetry_1
_geom_angle_site_symmetry_3
_geom_angle_publ_flag
O7 P2 C25 106.19(8) . . ?
O6 P2 O7 102.71(7) . . ?
O6 P2 C25 101.04(8) . . ?
O5 P2 O7 113.30(8) . . ?
O5 P2 O6 117.47(8) . . ?
O5 P2 C25 114.57(9) . . ?
O3 P1 C2 107.20(8) . . ?
O2 P1 O3 102.91(8) . . ?
O2 P1 C2 100.30(8) . . ?
O1 P1 O3 113.22(8) . . ?
O1 P1 O2 117.36(9) . . ?
O1 P1 C2 114.38(9) . . ?
C21 O3 P1 121.38(12) . . ?
C44 O7 P2 121.41(12) . . ?
C41 O6 P2 120.81(12) . . ?
C18 O2 P1 124.31(12) . . ?
C7 C6 C4 120.75(16) . . ?
C7 C6 C11 117.09(17) . . ?
C11 C6 C4 122.16(16) . . ?
C26 C25 P2 117.21(13) . . ?
C24 C25 P2 117.10(15) . . ?
C24 C25 C26 125.68(18) . . ?
C10 C9 C12 121.45(16) . . ?
C10 C9 C8 117.03(17) . . ?
C8 C9 C12 121.52(16) . . ?
C17 C12 C9 121.15(16) . . ?
C13 C12 C9 121.21(16) . . ?
C13 C12 C17 117.64(17) . . ?
C12 C17 H17 119.4 . . ?
C16 C17 C12 121.20(17) . . ?
C16 C17 H17 119.4 . . ?
C35 C36 H36 119.0 . . ?
C37 C36 H36 119.0 . . ?
C37 C36 C35 121.92(17) . . ?
C9 C10 H10 119.3 . . ?
C11 C10 C9 121.49(17) . . ?
C11 C10 H10 119.3 . . ?
C30 C31 H31 119.1 . . ?
C30 C31 C32 121.74(16) . . ?
C32 C31 H31 119.1 . . ?
C17 C16 H16 120.3 . . ?
C15 C16 C17 119.46(17) . . ?
C15 C16 H16 120.3 . . ?
C25 C26 H26 116.3 . . ?
C27 C26 C25 127.34(16) . . ?
C27 C26 H26 116.3 . . ?
C6 C4 C5 116.46(16) . . ?
C3 C4 C6 119.81(16) . . ?
C3 C4 C5 123.72(17) . . ?
C36 C35 C32 121.21(16) . . ?
C36 C35 C40 117.16(17) . . ?
C40 C35 C32 121.62(16) . . ?
C34 C29 C27 122.51(16) . . ?
C30 C29 C34 116.37(17) . . ?
C30 C29 C27 121.12(16) . . ?
C29 C34 H34 119.1 . . ?
C33 C34 C29 121.86(17) . . ?
C33 C34 H34 119.1 . . ?
C36 C37 H37 120.4 . . ?
C38 C37 C36 119.17(17) . . ?
C38 C37 H37 120.4 . . ?
C31 C30 C29 121.75(16) . . ?
C31 C30 H30 119.1 . . ?
C29 C30 H30 119.1 . . ?
C6 C7 H7 119.2 . . ?
C8 C7 C6 121.53(17) . . ?
C8 C7 H7 119.2 . . ?
C4 C3 H3 115.8 . . ?
C4 C3 C2 128.35(17) . . ?
C2 C3 H3 115.8 . . ?
C31 C32 C35 121.53(16) . . ?
C31 C32 C33 116.80(17) . . ?
C33 C32 C35 121.67(16) . . ?
C12 C13 H13 119.1 . . ?
C14 C13 C12 121.76(17) . . ?
C14 C13 H13 119.1 . . ?
C16 C15 Cl1 119.57(15) . . ?
C16 C15 C14 120.83(17) . . ?
C14 C15 Cl1 119.61(14) . . ?
C3 C2 P1 116.37(14) . . ?
C1 C2 P1 117.06(15) . . ?
C1 C2 C3 126.50(18) . . ?
C6 C11 H11 119.3 . . ?
C10 C11 C6 121.38(16) . . ?
C10 C11 H11 119.3 . . ?
C9 C8 H8 119.3 . . ?
C7 C8 C9 121.46(16) . . ?
C7 C8 H8 119.3 . . ?
C34 C33 C32 121.43(17) . . ?
C34 C33 H33 119.3 . . ?
C32 C33 H33 119.3 . . ?
C37 C38 Cl2 119.91(15) . . ?
C37 C38 C39 120.83(18) . . ?
C39 C38 Cl2 119.25(15) . . ?
C38 C39 H39 120.4 . . ?
C40 C39 C38 119.14(18) . . ?
C40 C39 H39 120.4 . . ?
C26 C27 C29 120.78(16) . . ?
C26 C27 C28 122.61(17) . . ?
C29 C27 C28 116.60(16) . . ?
C13 C14 C15 119.11(17) . . ?
C13 C14 H14 120.4 . . ?
C15 C14 H14 120.4 . . ?
C25 C24 H24A 120.0 . . ?
C25 C24 H24B 120.0 . . ?
H24A C24 H24B 120.0 . . ?
C35 C40 H40 119.1 . . ?
C39 C40 C35 121.76(17) . . ?
C39 C40 H40 119.1 . . ?
C2 C1 H1A 120.0 . . ?
C2 C1 H1B 120.0 . . ?
H1A C1 H1B 120.0 . . ?
O6 C41 H41 110.2 . . ?
O6 C41 C42 107.10(16) . . ?
O6 C41 C43 106.40(17) . . ?
C42 C41 H41 110.2 . . ?
C42 C41 C43 112.61(18) . . ?
C43 C41 H41 110.2 . . ?
O3 C21 H21 109.7 . . ?
O3 C21 C22 106.55(17) . . ?
O3 C21 C23 107.65(17) . . ?
C22 C21 H21 109.7 . . ?
C23 C21 H21 109.7 . . ?
C23 C21 C22 113.4(2) . . ?
C4 C5 H5A 109.5 . . ?
C4 C5 H5B 109.5 . . ?
C4 C5 H5C 109.5 . . ?
H5A C5 H5B 109.5 . . ?
H5A C5 H5C 109.5 . . ?
H5B C5 H5C 109.5 . . ?
O7 C44 H44A 110.1 . . ?
O7 C44 H44 110.0 . . ?
O7 C44 C48 103.9(3) . . ?
O7 C44 C46 108.8(3) . . ?
O7 C44 C45 104.4(4) . . ?
O7 C44 C47 110.6(4) . . ?
C48 C44 H44A 110.1 . . ?
C46 C44 H44A 110.1 . . ?
C46 C44 C48 113.8(4) . . ?
C45 C44 H44 110.0 . . ?
C47 C44 H44 110.0 . . ?
C47 C44 C45 111.7(5) . . ?
H8A O8 H8B 104.5 . . ?
O2 C18 H18 110.3 . . ?
O2 C18 C19 107.24(17) . . ?
O2 C18 C20 105.56(19) . . ?
C19 C18 H18 110.3 . . ?
C19 C18 C20 112.88(19) . . ?
C20 C18 H18 110.3 . . ?
C27 C28 H28A 109.5 . . ?
C27 C28 H28B 109.5 . . ?
C27 C28 H28C 109.5 . . ?
H28A C28 H28B 109.5 . . ?
H28A C28 H28C 109.5 . . ?
H28B C28 H28C 109.5 . . ?
C41 C42 H42A 109.5 . . ?
C41 C42 H42B 109.5 . . ?
C41 C42 H42C 109.5 . . ?
H42A C42 H42B 109.5 . . ?
H42A C42 H42C 109.5 . . ?
H42B C42 H42C 109.5 . . ?
C18 C19 H19A 109.5 . . ?
C18 C19 H19B 109.5 . . ?
C18 C19 H19C 109.5 . . ?
H19A C19 H19B 109.5 . . ?
H19A C19 H19C 109.5 . . ?
H19B C19 H19C 109.5 . . ?
C41 C43 H43A 109.5 . . ?
C41 C43 H43B 109.5 . . ?
C41 C43 H43C 109.5 . . ?
H43A C43 H43B 109.5 . . ?
H43A C43 H43C 109.5 . . ?
H43B C43 H43C 109.5 . . ?
C21 C22 H22A 109.5 . . ?
C21 C22 H22B 109.5 . . ?
C21 C22 H22C 109.5 . . ?
H22A C22 H22B 109.5 . . ?
H22A C22 H22C 109.5 . . ?
H22B C22 H22C 109.5 . . ?
C18 C20 H20A 109.5 . . ?
C18 C20 H20B 109.5 . . ?
C18 C20 H20C 109.5 . . ?
H20A C20 H20B 109.5 . . ?
H20A C20 H20C 109.5 . . ?
H20B C20 H20C 109.5 . . ?
C21 C23 H23A 109.5 . . ?
C21 C23 H23B 109.5 . . ?
C21 C23 H23C 109.5 . . ?
H23A C23 H23B 109.5 . . ?
H23A C23 H23C 109.5 . . ?
H23B C23 H23C 109.5 . . ?
C44 C48 H48A 109.5 . . ?
C44 C48 H48B 109.5 . . ?
C44 C48 H48C 109.5 . . ?
H48A C48 H48B 109.5 . . ?
H48A C48 H48C 109.5 . . ?
H48B C48 H48C 109.5 . . ?
C44 C46 H46A 109.5 . . ?
C44 C46 H46B 109.5 . . ?
C44 C46 H46C 109.5 . . ?
H46A C46 H46B 109.5 . . ?
H46A C46 H46C 109.5 . . ?
H46B C46 H46C 109.5 . . ?
H4A O4 H4B 104.5 . . ?
C44 C45 H45A 109.5 . . ?
C44 C45 H45B 109.5 . . ?
C44 C45 H45C 109.5 . . ?
H45A C45 H45B 109.5 . . ?
H45A C45 H45C 109.5 . . ?
H45B C45 H45C 109.5 . . ?
C44 C47 H47A 109.5 . . ?
C44 C47 H47B 109.5 . . ?
C44 C47 H47C 109.5 . . ?
H47A C47 H47B 109.5 . . ?
H47A C47 H47C 109.5 . . ?
H47B C47 H47C 109.5 . . ?

loop_
_geom_bond_atom_site_label_1
_geom_bond_atom_site_label_2
_geom_bond_distance
_geom_bond_site_symmetry_2
_geom_bond_publ_flag
Cl1 C15 1.7381(19) . ?
P2 O7 1.5779(13) . ?
P2 O6 1.5658(14) . ?
P2 O5 1.4704(14) . ?
P2 C25 1.8018(19) . ?
P1 O3 1.5787(13) . ?
P1 O2 1.5613(15) . ?
P1 O1 1.4720(14) . ?
P1 C2 1.800(2) . ?
Cl2 C38 1.7400(19) . ?
O3 C21 1.467(2) . ?
O7 C44 1.469(2) . ?
O6 C41 1.473(2) . ?
O2 C18 1.457(2) . ?
C6 C4 1.487(2) . ?
C6 C7 1.398(2) . ?
C6 C11 1.403(3) . ?
C25 C26 1.476(3) . ?
C25 C24 1.335(3) . ?
C9 C12 1.483(2) . ?
C9 C10 1.401(3) . ?
C9 C8 1.401(3) . ?
C12 C17 1.406(3) . ?
C12 C13 1.396(3) . ?
C17 H17 0.9500 . ?
C17 C16 1.389(3) . ?
C36 H36 0.9500 . ?
C36 C35 1.399(3) . ?
C36 C37 1.385(3) . ?
C10 H10 0.9500 . ?
C10 C11 1.385(3) . ?
C31 H31 0.9500 . ?
C31 C30 1.385(3) . ?
C31 C32 1.396(3) . ?
C16 H16 0.9500 . ?
C16 C15 1.385(3) . ?
C26 H26 0.9500 . ?
C26 C27 1.339(3) . ?
C4 C3 1.345(3) . ?
C4 C5 1.508(3) . ?
C35 C32 1.484(3) . ?
C35 C40 1.400(3) . ?
C29 C34 1.403(3) . ?
C29 C30 1.401(3) . ?
C29 C27 1.484(3) . ?
C34 H34 0.9500 . ?
C34 C33 1.385(3) . ?
C37 H37 0.9500 . ?
C37 C38 1.384(3) . ?
C30 H30 0.9500 . ?
C7 H7 0.9500 . ?
C7 C8 1.384(3) . ?
C3 H3 0.9500 . ?
C3 C2 1.470(3) . ?
C32 C33 1.402(3) . ?
C13 H13 0.9500 . ?
C13 C14 1.388(3) . ?
C15 C14 1.389(3) . ?
C2 C1 1.338(3) . ?
C11 H11 0.9500 . ?
C8 H8 0.9500 . ?
C33 H33 0.9500 . ?
C38 C39 1.387(3) . ?
C39 H39 0.9500 . ?
C39 C40 1.387(3) . ?
C27 C28 1.507(3) . ?
C14 H14 0.9500 . ?
C24 H24A 0.9500 . ?
C24 H24B 0.9500 . ?
C40 H40 0.9500 . ?
C1 H1A 0.9500 . ?
C1 H1B 0.9500 . ?
C41 H41 1.0000 . ?
C41 C42 1.502(3) . ?
C41 C43 1.518(3) . ?
C21 H21 1.0000 . ?
C21 C22 1.501(3) . ?
C21 C23 1.499(3) . ?
C5 H5A 0.9800 . ?
C5 H5B 0.9800 . ?
C5 H5C 0.9800 . ?
C44 H44A 1.0000 . ?
C44 H44 1.0000 . ?
C44 C48 1.522(6) . ?
C44 C46 1.481(6) . ?
C44 C45 1.536(8) . ?
C44 C47 1.492(7) . ?
O8 H8A 0.8499 . ?
O8 H8B 0.8502 . ?
C18 H18 1.0000 . ?
C18 C19 1.508(3) . ?
C18 C20 1.509(3) . ?
C28 H28A 0.9800 . ?
C28 H28B 0.9800 . ?
C28 H28C 0.9800 . ?
C42 H42A 0.9800 . ?
C42 H42B 0.9800 . ?
C42 H42C 0.9800 . ?
C19 H19A 0.9800 . ?
C19 H19B 0.9800 . ?
C19 H19C 0.9800 . ?
C43 H43A 0.9800 . ?
C43 H43B 0.9800 . ?
C43 H43C 0.9800 . ?
C22 H22A 0.9800 . ?
C22 H22B 0.9800 . ?
C22 H22C 0.9800 . ?
C20 H20A 0.9800 . ?
C20 H20B 0.9800 . ?
C20 H20C 0.9800 . ?
C23 H23A 0.9800 . ?
C23 H23B 0.9800 . ?
C23 H23C 0.9800 . ?
C48 H48A 0.9800 . ?
C48 H48B 0.9800 . ?
C48 H48C 0.9800 . ?
C46 H46A 0.9800 . ?
C46 H46B 0.9800 . ?
C46 H46C 0.9800 . ?
O4 H4A 0.8496 . ?
O4 H4B 0.8495 . ?
C45 H45A 0.9800 . ?
C45 H45B 0.9800 . ?
C45 H45C 0.9800 . ?
C47 H47A 0.9800 . ?
C47 H47B 0.9800 . ?
C47 H47C 0.9800 . ?

loop_
_geom_torsion_atom_site_label_1
_geom_torsion_atom_site_label_2
_geom_torsion_atom_site_label_3
_geom_torsion_atom_site_label_4
_geom_torsion
_geom_torsion_site_symmetry_1
_geom_torsion_site_symmetry_2
_geom_torsion_site_symmetry_3
_geom_torsion_site_symmetry_4
_geom_torsion_publ_flag
Cl1 C15 C14 C13 -179.98(13) . . . . ?
P2 O7 C44 C48 102.1(5) . . . . ?
P2 O7 C44 C46 -136.4(6) . . . . ?
P2 O7 C44 C45 -111.4(6) . . . . ?
P2 O7 C44 C47 128.3(6) . . . . ?
P2 O6 C41 C42 114.25(17) . . . . ?
P2 O6 C41 C43 -125.11(16) . . . . ?
P2 C25 C26 C27 -124.91(18) . . . . ?
P1 O3 C21 C22 126.67(18) . . . . ?
P1 O3 C21 C23 -111.4(2) . . . . ?
P1 O2 C18 C19 116.71(17) . . . . ?
P1 O2 C18 C20 -122.70(16) . . . . ?
Cl2 C38 C39 C40 -179.71(14) . . . . ?
O3 P1 O2 C18 53.95(17) . . . . ?
O3 P1 C2 C3 58.55(15) . . . . ?
O3 P1 C2 C1 -124.17(15) . . . . ?
O7 P2 O6 C41 65.68(15) . . . . ?
O7 P2 C25 C26 65.54(14) . . . . ?
O7 P2 C25 C24 -113.77(15) . . . . ?
O6 P2 O7 C44 -158.06(14) . . . . ?
O6 P2 C25 C26 -41.33(14) . . . . ?
O6 P2 C25 C24 139.37(15) . . . . ?
O5 P2 O7 C44 -30.32(17) . . . . ?
O5 P2 O6 C41 -59.36(16) . . . . ?
O5 P2 C25 C26 -168.62(12) . . . . ?
O5 P2 C25 C24 12.07(18) . . . . ?
O2 P1 O3 C21 -156.55(14) . . . . ?
O2 P1 C2 C3 -48.54(15) . . . . ?
O2 P1 C2 C1 128.74(16) . . . . ?
O1 P1 O3 C21 -28.87(17) . . . . ?
O1 P1 O2 C18 -71.08(18) . . . . ?
O1 P1 C2 C3 -175.06(13) . . . . ?
O1 P1 C2 C1 2.22(18) . . . . ?
C6 C4 C3 C2 -177.92(16) . . . . ?
C6 C7 C8 C9 -1.9(3) . . . . ?
C25 P2 O7 C44 96.29(15) . . . . ?
C25 P2 O6 C41 175.27(14) . . . . ?
C25 C26 C27 C29 179.35(16) . . . . ?
C25 C26 C27 C28 0.7(3) . . . . ?
C9 C12 C17 C16 -179.59(15) . . . . ?
C9 C12 C13 C14 179.30(16) . . . . ?
C9 C10 C11 C6 -1.0(3) . . . . ?
C12 C9 C10 C11 179.74(16) . . . . ?
C12 C9 C8 C7 -178.34(15) . . . . ?
C12 C17 C16 C15 0.2(3) . . . . ?
C12 C13 C14 C15 0.4(3) . . . . ?
C17 C12 C13 C14 -0.2(3) . . . . ?
C17 C16 C15 Cl1 179.70(13) . . . . ?
C17 C16 C15 C14 0.1(3) . . . . ?
C36 C35 C32 C31 18.9(3) . . . . ?
C36 C35 C32 C33 -161.40(18) . . . . ?
C36 C35 C40 C39 1.0(3) . . . . ?
C36 C37 C38 Cl2 -179.96(14) . . . . ?
C36 C37 C38 C39 0.2(3) . . . . ?
C10 C9 C12 C17 -25.3(2) . . . . ?
C10 C9 C12 C13 155.21(17) . . . . ?
C10 C9 C8 C7 1.1(2) . . . . ?
C31 C32 C33 C34 1.4(3) . . . . ?
C16 C15 C14 C13 -0.3(3) . . . . ?
C4 C6 C7 C8 -178.83(15) . . . . ?
C4 C6 C11 C10 -179.77(16) . . . . ?
C4 C3 C2 P1 -145.17(17) . . . . ?
C4 C3 C2 C1 37.8(3) . . . . ?
C35 C36 C37 C38 0.1(3) . . . . ?
C35 C32 C33 C34 -178.36(17) . . . . ?
C29 C34 C33 C32 0.5(3) . . . . ?
C34 C29 C30 C31 1.8(3) . . . . ?
C34 C29 C27 C26 -21.3(3) . . . . ?
C34 C29 C27 C28 157.38(18) . . . . ?
C37 C36 C35 C32 -179.71(16) . . . . ?
C37 C36 C35 C40 -0.6(3) . . . . ?
C37 C38 C39 C40 0.1(3) . . . . ?
C30 C31 C32 C35 178.10(16) . . . . ?
C30 C31 C32 C33 -1.7(3) . . . . ?
C30 C29 C34 C33 -2.1(3) . . . . ?
C30 C29 C27 C26 159.66(18) . . . . ?
C30 C29 C27 C28 -21.6(3) . . . . ?
C7 C6 C4 C3 147.22(18) . . . . ?
C7 C6 C4 C5 -32.1(2) . . . . ?
C7 C6 C11 C10 0.3(3) . . . . ?
C32 C31 C30 C29 0.0(3) . . . . ?
C32 C35 C40 C39 -179.96(17) . . . . ?
C13 C12 C17 C16 -0.1(2) . . . . ?
C2 P1 O3 C21 98.21(15) . . . . ?
C2 P1 O2 C18 164.43(16) . . . . ?
C11 C6 C4 C3 -32.7(2) . . . . ?
C11 C6 C4 C5 147.90(17) . . . . ?
C11 C6 C7 C8 1.1(3) . . . . ?
C8 C9 C12 C17 154.12(17) . . . . ?
C8 C9 C12 C13 -25.4(2) . . . . ?
C8 C9 C10 C11 0.3(3) . . . . ?
C38 C39 C40 C35 -0.8(3) . . . . ?
C27 C29 C34 C33 178.83(17) . . . . ?
C27 C29 C30 C31 -179.07(16) . . . . ?
C24 C25 C26 C27 54.3(3) . . . . ?
C40 C35 C32 C31 -160.17(17) . . . . ?
C40 C35 C32 C33 19.6(3) . . . . ?
C5 C4 C3 C2 1.4(3) . . . . ?
